data_4116366
loop_
_publ_author_name
'Nathalie Godbout'
'Lori K. Sanders'
'Renzo Salzmann'
'Robert H. Havlin'
'Mark Wojdelski'
'Eric Oldfield'

_publ_contact_author
; 
Eric Oldfield 
University of Illinois at Urbana-Champaign 
Department of Chemistry Box 11.6 
600 South Mathews Avenue 
Urbana, Illinois  61801 
USA 
;
_publ_contact_author_email eo@chad.scs.uiuc.edu
_publ_contact_author_fax '1  217 244 0997'
_publ_contact_author_phone '1  217 333 3374'
_publ_section_title
;
 Solid-State NMR, M\"ossbauer, Crystallographic, and Density Functional
 Theory Investigation of Fe-O2 and Fe-O2 Analogue Metalloporphyrins and
 Metalloproteins
;
_journal_name_full 'Journal of the American Chemical Society'
_journal_page_first 3829
_journal_page_last 3844
_journal_paper_doi 10.1021/ja9832820
_journal_volume 121
_journal_year 1999
_chemical_formula_sum 'C64 H51 Fe N7 O'
_chemical_formula_weight 989.97
_chemical_name_systematic
; 
Fe(TPP)(NODMA)(py)
;
_space_group_IT_number 45
_symmetry_cell_setting orthorhombic
_symmetry_space_group_name_Hall 'I 2 -2c'
_symmetry_space_group_name_H-M 'I b a 2'
_atom_sites_solution_hydrogens geom
_atom_sites_solution_primary direct
_atom_sites_solution_secondary difmap
_audit_creation_method SHELXL
_audit_update_record
; 
31-08-1998 (srw/lks) 
;
_cell_angle_alpha 90.00
_cell_angle_beta 90.00
_cell_angle_gamma 90.00
_cell_formula_units_Z 8
_cell_length_a 38.823(2)
_cell_length_b 12.3148(8)
_cell_length_c 21.4172(13)
_cell_measurement_reflns_used 8192
_cell_measurement_temperature 198(2)
_cell_measurement_theta_max 28
_cell_measurement_theta_min 4
_cell_volume 10239.5(11)
_computing_cell_refinement 'SAINT (Bruker, 1998)'
_computing_data_collection 'SMART (Bruker, 1998)'
_computing_data_reduction 'SAINT (Bruker, 1998)'
_computing_molecular_graphics 'SHELXTL (Bruker, 1998)'
_computing_publication_material 'CIFTAB (Sheldrick, 1993)'
_computing_structure_refinement 'SHELXTL (Bruker, 1998)'
_computing_structure_solution 'SHELXTL (Bruker, 1998)'
_diffrn_ambient_temperature 198(2)
_diffrn_measurement_device 'Siemens Platform/CCD'
_diffrn_measurement_method '\w scans'
_diffrn_radiation_monochromator graphite
_diffrn_radiation_source 'normal-focus sealed tube'
_diffrn_radiation_type MoK\a
_diffrn_radiation_wavelength 0.71073
_diffrn_reflns_av_R_equivalents 0.1013
_diffrn_reflns_av_sigmaI/netI 0.1468
_diffrn_reflns_limit_h_max 46
_diffrn_reflns_limit_h_min -38
_diffrn_reflns_limit_k_max 14
_diffrn_reflns_limit_k_min -14
_diffrn_reflns_limit_l_max 25
_diffrn_reflns_limit_l_min -19
_diffrn_reflns_number 26755
_diffrn_reflns_theta_max 25.05
_diffrn_reflns_theta_min 1.73
_diffrn_standards_decay_% 0.2
_diffrn_standards_interval_time 360
_diffrn_standards_number 446
_exptl_absorpt_coefficient_mu 0.346
_exptl_absorpt_correction_T_max 0.9666
_exptl_absorpt_correction_T_min 0.8977
_exptl_absorpt_correction_type integration
_exptl_crystal_colour purple
_exptl_crystal_density_diffrn 1.284
_exptl_crystal_density_meas ?
_exptl_crystal_description tabular
_exptl_crystal_F_000 4144
_exptl_crystal_size_max 0.10
_exptl_crystal_size_mid 0.24
_exptl_crystal_size_min 0.36
_refine_diff_density_max 0.516
_refine_diff_density_min -0.342
_refine_diff_density_rms 0.064
_refine_ls_abs_structure_details 'Flack H D (1983), Acta Cryst. A39, 876-881'
_refine_ls_abs_structure_Flack 0.00(2)
_refine_ls_extinction_method none
_refine_ls_goodness_of_fit_all 1.043
_refine_ls_goodness_of_fit_obs 1.300
_refine_ls_hydrogen_treatment noref
_refine_ls_matrix_type full
_refine_ls_number_parameters 604
_refine_ls_number_reflns 8413
_refine_ls_number_restraints 67
_refine_ls_restrained_S_all 1.044
_refine_ls_restrained_S_obs 1.297
_refine_ls_R_factor_all 0.1429
_refine_ls_R_factor_obs 0.0624
_refine_ls_shift/esd_max 0.056
_refine_ls_shift/esd_mean 0.002
_refine_ls_structure_factor_coef Fsqd
_refine_ls_weighting_details 'w=1/[\s^2^(Fo^2^)+(0.0550P)^2^+0.0000P] where P=(Fo^2^+2Fc^2^)/3'
_refine_ls_weighting_scheme calc
_refine_ls_wR_factor_all 0.1458
_refine_ls_wR_factor_obs 0.1270
_reflns_number_observed 4388
_reflns_number_total 8413
_reflns_observed_criterion >2sigma(I)
_cod_data_source_file ja9832820_2.cif
_cod_data_source_block w19zia_Fe(TPP)(NODMA)(py)
_cod_depositor_comments
;
The following automatic conversions were performed:

'_exptl_crystal_density_meas' value 'not_measured' was changed to '?'
- the value is perceived as not measured.

Automatic conversion script
Id: cif_fix_values 3008 2015-01-20 13:52:24Z robertas 

The following automatic conversions were performed:

'_refine_ls_weighting_scheme' value 'calc
w=1/[\s^2^(Fo^2^)+(0.0550P)^2^+0.0000P] where P=(Fo^2^+2Fc^2^)/3' was
changed to 'calc'. New tag '_refine_ls_weighting_details' was
created. The value of the new tag was set to
'w=1/[\s^2^(Fo^2^)+(0.0550P)^2^+0.0000P] where P=(Fo^2^+2Fc^2^)/3'.

Automatic conversion script
Id: cif_fix_values 3143 2015-03-26 13:38:13Z robertas 
;
_cod_original_cell_volume 10239.6(11)
_cod_database_code 4116366

loop_
_symmetry_equiv_pos_as_xyz
'x, y, z'
'-x, -y, z'
'x+1/2, -y+1/2, z'
'-x+1/2, y+1/2, z'
'x+1/2, y+1/2, z+1/2'
'-x+1/2, -y+1/2, z+1/2'
'x+1, -y+1, z+1/2'
'-x+1, y+1, z+1/2'

loop_
_atom_site_aniso_label
_atom_site_aniso_U_11
_atom_site_aniso_U_22
_atom_site_aniso_U_33
_atom_site_aniso_U_23
_atom_site_aniso_U_13
_atom_site_aniso_U_12
Fe1 0.0274(5) 0.0246(4) 0.0655(6) -0.0067(6) 0.0034(6) 0.0003(4)
O1 0.055(4) 0.025(3) 0.079(4) 0.002(3) 0.014(3) -0.002(2)
N1 0.033(4) 0.023(3) 0.056(4) -0.011(3) 0.005(3) 0.000(3)
N2 0.014(3) 0.030(3) 0.067(4) -0.007(3) 0.003(3) 0.000(2)
N3 0.026(4) 0.022(3) 0.077(5) -0.012(3) 0.006(3) -0.001(3)
N4 0.022(3) 0.023(2) 0.060(3) 0.000(4) 0.004(3) -0.002(2)
N5 0.033(3) 0.021(3) 0.066(4) -0.001(3) 0.003(3) 0.005(3)
N6 0.030(4) 0.023(3) 0.074(4) -0.009(3) 0.007(3) 0.002(2)
N7 0.063(5) 0.064(4) 0.078(6) 0.006(4) 0.006(4) 0.017(4)
C1 0.029(4) 0.027(4) 0.060(5) -0.007(4) -0.003(4) -0.006(3)
C2 0.030(4) 0.032(4) 0.055(5) -0.001(4) -0.005(3) 0.003(3)
C3 0.040(4) 0.027(3) 0.072(5) -0.009(4) -0.003(4) -0.006(3)
C4 0.036(5) 0.033(4) 0.055(5) 0.003(4) 0.009(4) -0.002(3)
C5 0.043(5) 0.029(4) 0.048(5) 0.002(3) 0.015(4) -0.001(3)
C6 0.028(4) 0.025(3) 0.060(5) 0.000(4) 0.007(4) -0.003(3)
C7 0.024(4) 0.032(3) 0.102(6) 0.007(5) -0.002(5) 0.012(3)
C8 0.037(4) 0.033(4) 0.099(7) -0.016(4) -0.007(4) 0.010(3)
C9 0.028(4) 0.033(4) 0.082(6) -0.013(4) 0.013(4) -0.001(3)
C10 0.020(4) 0.031(4) 0.098(6) -0.003(4) -0.001(4) -0.001(3)
C11 0.027(4) 0.035(4) 0.086(6) -0.012(4) -0.002(4) -0.006(3)
C12 0.036(5) 0.030(4) 0.098(6) -0.024(4) -0.003(4) 0.004(3)
C13 0.032(4) 0.030(4) 0.081(6) -0.017(4) 0.010(4) 0.002(3)
C14 0.033(5) 0.021(4) 0.069(5) -0.004(4) 0.010(4) 0.004(3)
C15 0.036(4) 0.030(4) 0.044(4) -0.001(3) 0.010(3) 0.002(3)
C16 0.021(4) 0.023(3) 0.064(5) 0.001(3) -0.001(3) -0.001(3)
C17 0.036(4) 0.026(3) 0.053(5) -0.017(3) 0.010(3) -0.003(3)
C18 0.025(4) 0.042(4) 0.067(6) 0.017(4) 0.004(3) 0.005(3)
C19 0.026(4) 0.026(4) 0.068(5) 0.003(4) 0.009(4) 0.003(3)
C20 0.030(4) 0.031(4) 0.057(5) 0.002(4) 0.003(3) 0.001(3)
C21 0.039(4) 0.033(4) 0.054(5) -0.007(4) -0.004(4) 0.006(3)
C22 0.064(5) 0.032(4) 0.061(6) -0.005(3) 0.004(4) -0.013(3)
C23 0.065(6) 0.027(4) 0.100(7) 0.003(4) -0.006(5) -0.012(4)
C24 0.046(5) 0.028(4) 0.113(8) -0.015(5) 0.001(5) 0.011(4)
C25 0.094(7) 0.044(5) 0.115(7) -0.031(5) 0.040(6) 0.006(5)
C26 0.064(5) 0.034(4) 0.094(6) -0.012(4) 0.039(5) -0.004(4)
C27A 0.024(6) 0.036(6) 0.098(9) -0.026(6) 0.010(6) 0.003(6)
C28A 0.019(7) 0.052(7) 0.097(11) -0.013(7) -0.001(6) 0.014(6)
C29A 0.013(8) 0.038(8) 0.209(16) -0.019(9) -0.019(8) 0.012(6)
C30A 0.017(6) 0.052(7) 0.209(16) -0.029(9) -0.003(8) -0.005(6)
C31A 0.023(8) 0.069(10) 0.216(17) 0.004(11) 0.005(9) -0.016(8)
C32A 0.046(9) 0.076(10) 0.121(11) 0.013(9) 0.010(8) 0.008(8)
C27B 0.017(6) 0.036(6) 0.089(9) -0.023(6) 0.006(6) -0.002(5)
C28B 0.042(7) 0.053(8) 0.119(10) -0.012(8) 0.014(7) 0.015(7)
C29B 0.021(7) 0.054(9) 0.220(16) -0.018(10) 0.013(8) -0.011(7)
C30B 0.021(7) 0.043(7) 0.215(16) -0.015(9) -0.007(8) -0.003(6)
C31B 0.036(9) 0.053(9) 0.227(17) -0.032(10) -0.025(10) 0.015(8)
C32B 0.032(8) 0.059(9) 0.120(12) -0.029(9) -0.014(8) 0.018(7)
C33 0.032(4) 0.029(4) 0.054(5) 0.003(4) -0.003(4) 0.000(3)
C34 0.055(5) 0.033(4) 0.059(5) 0.002(4) 0.003(4) 0.001(3)
C35 0.054(5) 0.045(4) 0.061(5) -0.009(4) -0.004(4) 0.002(4)
C36 0.040(5) 0.056(5) 0.075(6) -0.024(5) 0.004(4) 0.014(4)
C37 0.055(5) 0.037(4) 0.077(6) -0.006(4) -0.004(4) 0.017(4)
C38 0.066(5) 0.033(4) 0.047(5) -0.006(4) 0.003(4) 0.000(4)
C39 0.031(4) 0.027(3) 0.056(5) -0.008(3) 0.000(4) 0.000(3)
C40 0.047(5) 0.034(4) 0.063(5) 0.000(4) 0.002(4) -0.002(3)
C41 0.052(5) 0.044(4) 0.069(6) 0.000(4) -0.002(4) 0.011(4)
C42 0.044(5) 0.049(4) 0.070(6) -0.011(4) -0.012(4) 0.015(4)
C43 0.043(5) 0.048(5) 0.065(6) -0.003(4) -0.002(4) -0.011(4)
C44 0.040(5) 0.044(4) 0.059(5) 0.007(4) -0.009(4) -0.006(4)
C45 0.031(5) 0.045(4) 0.055(5) -0.002(4) -0.009(4) -0.005(4)
C46 0.034(5) 0.045(5) 0.074(6) 0.004(4) 0.015(5) -0.008(4)
C47 0.062(6) 0.050(5) 0.059(6) 0.000(4) -0.001(5) 0.012(4)
C48 0.054(6) 0.053(5) 0.047(5) -0.011(4) -0.013(4) 0.001(4)
C49 0.038(4) 0.058(5) 0.056(5) -0.001(4) -0.014(5) -0.008(4)
C50 0.043(4) 0.027(4) 0.056(5) 0.000(4) 0.013(4) 0.006(3)
C51 0.046(5) 0.040(4) 0.071(6) 0.002(4) 0.011(5) 0.014(3)
C52 0.062(6) 0.052(4) 0.061(6) 0.011(4) 0.003(4) 0.011(4)
C53 0.050(5) 0.040(4) 0.067(6) 0.003(4) 0.011(5) -0.002(4)
C54 0.041(5) 0.051(4) 0.068(6) -0.002(5) 0.017(4) 0.008(4)
C55 0.039(4) 0.041(4) 0.064(6) 0.003(4) -0.006(4) 0.006(3)
C56 0.070(6) 0.069(5) 0.070(6) 0.004(5) 0.005(5) 0.006(5)
C57 0.079(6) 0.082(6) 0.070(6) -0.023(5) 0.026(5) 0.003(5)

loop_
_atom_site_label
_atom_site_type_symbol
_atom_site_fract_x
_atom_site_fract_y
_atom_site_fract_z
_atom_site_U_iso_or_equiv
_atom_site_thermal_displace_type
_atom_site_occupancy
_atom_site_calc_flag
_atom_site_refinement_flags
_atom_site_disorder_group
Fe1 Fe 0.85390(2) 0.69432(6) 0.66953(5) 0.0392(2) Uani 1 d . .
O1 O 0.85944(12) 0.8739(3) 0.5972(2) 0.0531(14) Uani 1 d . .
N1 N 0.83358(13) 0.5758(4) 0.6197(2) 0.0375(14) Uani 1 d . .
N2 N 0.89773(11) 0.6087(3) 0.6756(3) 0.0370(12) Uani 1 d . .
N3 N 0.87415(13) 0.8101(4) 0.7219(3) 0.042(2) Uani 1 d . .
N4 N 0.80929(11) 0.7704(3) 0.6697(3) 0.0350(12) Uani 1 d . .
N5 N 0.83775(14) 0.6177(4) 0.7518(3) 0.0397(14) Uani 1 d . .
N6 N 0.86445(13) 0.7735(4) 0.5981(3) 0.0425(15) Uani 1 d . .
N7 N 0.8978(2) 0.6224(5) 0.3571(4) 0.068(2) Uani 1 d . .
C1 C 0.8031(2) 0.5806(5) 0.5861(3) 0.039(2) Uani 1 d . .
C2 C 0.7989(2) 0.4835(5) 0.5491(3) 0.039(2) Uani 1 d . .
H2 H 0.7806(2) 0.4688(5) 0.5207(3) 0.047 Uiso 1 calc R .
C3 C 0.8255(2) 0.4178(5) 0.5622(3) 0.046(2) Uani 1 d . .
H3 H 0.8292(2) 0.3470(5) 0.5460(3) 0.055 Uiso 1 calc R .
C4 C 0.8481(2) 0.4765(5) 0.6070(3) 0.041(2) Uani 1 d . .
C5 C 0.8791(2) 0.4372(5) 0.6290(3) 0.040(2) Uani 1 d . .
C6 C 0.9026(2) 0.5019(4) 0.6598(3) 0.038(2) Uani 1 d . .
C7 C 0.93757(14) 0.4712(5) 0.6722(4) 0.053(2) Uani 1 d . .
H7 H 0.94742(14) 0.4014(5) 0.6661(4) 0.063 Uiso 1 calc R .
C8 C 0.9539(2) 0.5604(5) 0.6941(3) 0.056(2) Uani 1 d . .
H8 H 0.9775(2) 0.5653(5) 0.7052(3) 0.067 Uiso 1 calc R .
C9 C 0.9288(2) 0.6466(5) 0.6977(3) 0.047(2) Uani 1 d . .
C10 C 0.9351(2) 0.7495(5) 0.7222(3) 0.050(2) Uani 1 d . .
C11 C 0.9089(2) 0.8234(5) 0.7361(3) 0.049(2) Uani 1 d . .
C12 C 0.9128(2) 0.9221(5) 0.7725(3) 0.055(2) Uani 1 d . .
H12 H 0.9338(2) 0.9515(5) 0.7875(3) 0.066 Uiso 1 calc R .
C13 C 0.8825(2) 0.9628(5) 0.7809(3) 0.048(2) Uani 1 d . .
H13 H 0.8773(2) 1.0256(5) 0.8048(3) 0.057 Uiso 1 calc R .
C14 C 0.8577(2) 0.8960(5) 0.7473(3) 0.041(2) Uani 1 d . .
C15 C 0.8225(2) 0.9184(5) 0.7420(3) 0.037(2) Uani 1 d . .
C16 C 0.8006(2) 0.8608(4) 0.7042(3) 0.036(2) Uani 1 d . .
C17 C 0.7660(2) 0.8922(5) 0.6905(3) 0.039(2) Uani 1 d . .
H17 H 0.7539(2) 0.9509(5) 0.7090(3) 0.046 Uiso 1 calc R .
C18 C 0.7538(2) 0.8240(5) 0.6468(3) 0.045(2) Uani 1 d . .
H18 H 0.7315(2) 0.8259(5) 0.6285(3) 0.054 Uiso 1 calc R .
C19 C 0.7811(2) 0.7468(5) 0.6328(3) 0.040(2) Uani 1 d . .
C20 C 0.7785(2) 0.6627(5) 0.5913(3) 0.039(2) Uani 1 d . .
C21 C 0.88797(11) 0.3212(2) 0.6138(2) 0.042(2) Uani 1 d G .
C22 C 0.87223(11) 0.2377(3) 0.6469(2) 0.052(2) Uani 1 d G .
H22 H 0.8566(2) 0.2541(5) 0.6797(3) 0.063 Uiso 1 calc R .
C23 C 0.87936(12) 0.1302(3) 0.6320(2) 0.064(2) Uani 1 d G .
H23 H 0.8686(2) 0.0731(4) 0.6546(3) 0.077 Uiso 1 calc R .
C24 C 0.90222(13) 0.1061(3) 0.5840(3) 0.063(2) Uani 1 d G .
H24 H 0.9071(2) 0.0326(3) 0.5738(4) 0.075 Uiso 1 calc R .
C25 C 0.91796(13) 0.1896(4) 0.5509(2) 0.084(3) Uani 1 d G .
H25 H 0.9336(2) 0.1731(6) 0.5181(3) 0.101 Uiso 1 calc R .
C26 C 0.91084(12) 0.2971(3) 0.5658(2) 0.064(2) Uani 1 d G .
H26 H 0.9216(2) 0.3542(4) 0.5432(3) 0.077 Uiso 1 calc R .
C27A C 0.9719(2) 0.7822(9) 0.7288(7) 0.053(4) Uani 0.503(11) d PGU 1
C28A C 0.9898(3) 0.7396(8) 0.7793(7) 0.056(4) Uani 0.503(11) d PGU 1
H28A H 0.9788(4) 0.6902(12) 0.8069(8) 0.067 Uiso 0.503(11) calc PR 1
C29A C 1.0239(3) 0.7693(9) 0.7895(7) 0.087(5) Uani 0.503(11) d PGU 1
H29A H 1.0362(4) 0.7402(14) 0.8240(9) 0.104 Uiso 0.503(11) calc PR 1
C30A C 1.0400(2) 0.8416(10) 0.7491(8) 0.093(5) Uani 0.503(11) d PGU 1
H30A H 1.0633(3) 0.8618(14) 0.7561(10) 0.111 Uiso 0.503(11) calc PR 1
C31A C 1.0221(3) 0.8842(11) 0.6986(7) 0.102(6) Uani 0.503(11) d PGU 1
H31A H 1.0331(4) 0.9336(15) 0.6710(8) 0.123 Uiso 0.503(11) calc PR 1
C32A C 0.9880(3) 0.8545(11) 0.6884(6) 0.081(5) Uani 0.503(11) d PGU 1
H32A H 0.9757(4) 0.8836(16) 0.6539(7) 0.097 Uiso 0.503(11) calc PR 1
C27B C 0.9712(2) 0.7724(9) 0.7460(7) 0.047(3) Uani 0.497(11) d PGU 2
C28B C 0.9961(3) 0.7953(10) 0.7012(6) 0.072(4) Uani 0.497(11) d PGU 2
H28B H 0.9902(5) 0.7943(16) 0.6582(6) 0.086 Uiso 0.497(11) calc PR 2
C29B C 1.0296(3) 0.8196(11) 0.7194(8) 0.098(5) Uani 0.497(11) d PGU 2
H29B H 1.0466(4) 0.8352(16) 0.6888(9) 0.118 Uiso 0.497(11) calc PR 2
C30B C 1.0382(2) 0.8211(9) 0.7824(8) 0.093(5) Uani 0.497(11) d PGU 2
H30B H 1.0611(3) 0.8377(14) 0.7949(11) 0.111 Uiso 0.497(11) calc PR 2
C31B C 1.0133(3) 0.7982(10) 0.8272(7) 0.105(6) Uani 0.497(11) d PGU 2
H31B H 1.0192(5) 0.7993(15) 0.8702(7) 0.127 Uiso 0.497(11) calc PR 2
C32B C 0.9798(3) 0.7739(10) 0.8090(7) 0.070(4) Uani 0.497(11) d PGU 2
H32B H 0.9628(4) 0.7583(16) 0.8396(8) 0.084 Uiso 0.497(11) calc PR 2
C33 C 0.80824(11) 1.0136(3) 0.7787(2) 0.039(2) Uani 1 d G .
C34 C 0.80264(11) 1.0038(3) 0.8426(2) 0.049(2) Uani 1 d G .
H34 H 0.8075(2) 0.9372(4) 0.8631(3) 0.059 Uiso 1 calc R .
C35 C 0.78993(11) 1.0915(4) 0.8764(2) 0.053(2) Uani 1 d G .
H35 H 0.7861(2) 1.0848(6) 0.9200(2) 0.064 Uiso 1 calc R .
C36 C 0.78282(11) 1.1889(3) 0.8463(2) 0.057(2) Uani 1 d G .
H36 H 0.7741(2) 1.2489(4) 0.8694(3) 0.068 Uiso 1 calc R .
C37 C 0.78842(11) 1.1988(3) 0.7824(2) 0.056(2) Uani 1 d G .
H37 H 0.7836(2) 1.2654(3) 0.7619(3) 0.067 Uiso 1 calc R .
C38 C 0.80113(12) 1.1111(3) 0.7487(2) 0.049(2) Uani 1 d G .
H38 H 0.8050(2) 1.1178(5) 0.7050(2) 0.058 Uiso 1 calc R .
C39 C 0.74641(9) 0.6553(3) 0.5506(2) 0.038(2) Uani 1 d G .
C40 C 0.74310(11) 0.7258(3) 0.5003(2) 0.048(2) Uani 1 d G .
H40 H 0.76120(14) 0.7749(4) 0.4906(3) 0.058 Uiso 1 calc R .
C41 C 0.71332(13) 0.7246(3) 0.4643(2) 0.055(2) Uani 1 d G .
H41 H 0.7111(2) 0.7728(4) 0.4299(2) 0.066 Uiso 1 calc R .
C42 C 0.68684(10) 0.6528(4) 0.4786(2) 0.054(2) Uani 1 d G .
H42 H 0.66648(13) 0.6519(6) 0.4540(3) 0.065 Uiso 1 calc R .
C43 C 0.69015(10) 0.5823(3) 0.5290(2) 0.052(2) Uani 1 d G .
H43 H 0.67205(13) 0.5332(5) 0.5387(3) 0.062 Uiso 1 calc R .
C44 C 0.71993(12) 0.5835(3) 0.5650(2) 0.048(2) Uani 1 d G .
H44 H 0.7222(2) 0.5353(4) 0.5993(2) 0.057 Uiso 1 calc R .
C45 C 0.8070(2) 0.5660(5) 0.7558(3) 0.044(2) Uani 1 d . .
H45 H 0.7933(2) 0.5614(5) 0.7190(3) 0.052 Uiso 1 calc R .
C46 C 0.7944(2) 0.5204(5) 0.8085(4) 0.051(2) Uani 1 d . .
H46 H 0.7727(2) 0.4843(5) 0.8086(4) 0.061 Uiso 1 calc R .
C47 C 0.8139(2) 0.5281(6) 0.8623(4) 0.057(2) Uani 1 d . .
H47 H 0.8062(2) 0.4960(6) 0.9001(4) 0.069 Uiso 1 calc R .
C48 C 0.8441(2) 0.5817(5) 0.8600(4) 0.051(2) Uani 1 d . .
H48 H 0.8576(2) 0.5884(5) 0.8968(4) 0.061 Uiso 1 calc R .
C49 C 0.8555(2) 0.6261(5) 0.8063(4) 0.051(2) Uani 1 d . .
H49 H 0.8767(2) 0.6647(5) 0.8065(4) 0.061 Uiso 1 calc R .
C50 C 0.8724(2) 0.7309(5) 0.5374(4) 0.042(2) Uani 1 d . .
C51 C 0.8574(2) 0.7743(5) 0.4846(4) 0.052(2) Uani 1 d . .
H51 H 0.8410(2) 0.8312(5) 0.4890(4) 0.063 Uiso 1 calc R .
C52 C 0.8653(2) 0.7380(6) 0.4263(4) 0.058(2) Uani 1 d . .
H52 H 0.8540(2) 0.7683(6) 0.3911(4) 0.070 Uiso 1 calc R .
C53 C 0.8895(2) 0.6580(5) 0.4178(4) 0.052(2) Uani 1 d . .
C54 C 0.9062(2) 0.6138(5) 0.4707(4) 0.053(2) Uani 1 d . .
H54 H 0.9236(2) 0.5603(5) 0.4657(4) 0.064 Uiso 1 calc R .
C55 C 0.8970(2) 0.6488(5) 0.5297(4) 0.048(2) Uani 1 d . .
H55 H 0.9074(2) 0.6169(5) 0.5654(4) 0.058 Uiso 1 calc R .
C56 C 0.8815(2) 0.6658(6) 0.3032(4) 0.070(2) Uani 1 d . .
H56A H 0.8907(2) 0.6304(6) 0.2658(4) 0.084 Uiso 1 calc R .
H56B H 0.8858(2) 0.7441(6) 0.3009(4) 0.084 Uiso 1 calc R .
H56C H 0.8566(2) 0.6528(6) 0.3057(4) 0.084 Uiso 1 calc R .
C57 C 0.9252(2) 0.5415(6) 0.3485(4) 0.077(3) Uani 1 d . .
H57A H 0.9340(2) 0.5189(6) 0.3893(4) 0.092 Uiso 1 calc R .
H57B H 0.9439(2) 0.5733(6) 0.3239(4) 0.092 Uiso 1 calc R .
H57C H 0.9159(2) 0.4782(6) 0.3264(4) 0.092 Uiso 1 calc R .
C58 C 1.0011(4) 0.4492(10) 0.9897(5) 0.159(4) Uiso 0.50 d PGD .
C59 C 1.0095(4) 0.4921(12) 1.0477(5) 0.159(4) Uiso 0.50 d PGD .
H59 H 1.0163(5) 0.4452(14) 1.0808(6) 0.191 Uiso 0.50 d PG .
C60 C 1.0081(4) 0.6037(13) 1.0575(6) 0.159(4) Uiso 0.50 d PG .
H60 H 1.0138(6) 0.6330(16) 1.0972(7) 0.191 Uiso 0.50 d PG .
C61 C 0.9982(4) 0.6723(10) 1.0092(7) 0.159(4) Uiso 0.50 d PG .
H61 H 0.9972(5) 0.7486(11) 1.0158(10) 0.191 Uiso 0.50 d PG .
C62 C 0.9898(5) 0.6295(11) 0.9511(6) 0.159(4) Uiso 0.50 d PG .
H62 H 0.9831(6) 0.6764(13) 0.9181(8) 0.191 Uiso 0.50 d PG .
C63 C 0.9913(5) 0.5179(12) 0.9413(5) 0.159(4) Uiso 0.50 d PGD .
H63 H 0.9855(7) 0.4886(14) 0.9016(5) 0.191 Uiso 0.50 d PG .
C64 C 1.0058(5) 0.3293(10) 0.9774(8) 0.159(4) Uiso 0.50 d PGD .
H64A H 0.9987(6) 0.3126(12) 0.9345(9) 0.191 Uiso 0.50 d PG .
H64B H 1.0301(5) 0.3098(11) 0.9830(10) 0.191 Uiso 0.50 d PG .
H64C H 0.9917(5) 0.2875(10) 1.0068(9) 0.191 Uiso 0.50 d PG .
C65 C 0.9987(4) 0.9656(10) 1.0082(7) 0.219(6) Uiso 0.50 d PGD .
C66 C 1.0302(5) 0.9138(11) 1.0168(8) 0.219(6) Uiso 0.50 d PGD .
H66 H 1.0344(6) 0.8733(15) 1.0538(9) 0.263 Uiso 0.50 d PG .
C67 C 1.0555(4) 0.9212(14) 0.9711(10) 0.219(6) Uiso 0.50 d PG .
H67 H 1.0771(5) 0.8858(20) 0.9769(13) 0.263 Uiso 0.50 d PG .
C68 C 1.0494(5) 0.9805(15) 0.9170(9) 0.219(6) Uiso 0.50 d PG .
H68 H 1.0668(6) 0.9855(20) 0.8858(11) 0.263 Uiso 0.50 d PG .
C69 C 1.0180(6) 1.0323(14) 0.9085(7) 0.219(6) Uiso 0.50 d PG .
H69 H 1.0138(8) 1.0728(19) 0.8714(8) 0.263 Uiso 0.50 d PG .
C70 C 0.9926(5) 1.0249(13) 0.9541(8) 0.219(6) Uiso 0.50 d PGD .
H70 H 0.9711(5) 1.0603(19) 0.9483(11) 0.263 Uiso 0.50 d PG .
C71 C 0.9702(6) 0.9500(18) 1.0553(10) 0.219(6) Uiso 0.50 d PGD .
H71A H 0.9499(5) 0.9918(22) 1.0425(13) 0.263 Uiso 0.50 d PG .
H71B H 0.9642(7) 0.8727(19) 1.0577(11) 0.263 Uiso 0.50 d PG .
H71C H 0.9780(7) 0.9751(19) 1.0964(9) 0.263 Uiso 0.50 d PG .

loop_
_atom_type_symbol
_atom_type_description
_atom_type_scat_dispersion_real
_atom_type_scat_dispersion_imag
_atom_type_scat_source
C C 0.0033 0.0016 'International Tables Vol C Tables 4.2.6.8 and 6.1.1.4'
H H 0.0000 0.0000 'International Tables Vol C Tables 4.2.6.8 and 6.1.1.4'
N N 0.0061 0.0033 'International Tables Vol C Tables 4.2.6.8 and 6.1.1.4'
O O 0.0106 0.0060 'International Tables Vol C Tables 4.2.6.8 and 6.1.1.4'
Fe Fe 0.3463 0.8444 'International Tables Vol C Tables 4.2.6.8 and 6.1.1.4'

loop_
_geom_angle_atom_site_label_1
_geom_angle_atom_site_label_2
_geom_angle_atom_site_label_3
_geom_angle
N6 Fe1 N4 86.9(2)
N6 Fe1 N1 91.8(2)
N4 Fe1 N1 90.1(2)
N6 Fe1 N3 90.1(2)
N4 Fe1 N3 90.3(2)
N1 Fe1 N3 178.1(2)
N6 Fe1 N2 98.2(2)
N4 Fe1 N2 174.9(2)
N1 Fe1 N2 89.2(2)
N3 Fe1 N2 90.3(2)
N6 Fe1 N5 173.7(2)
N4 Fe1 N5 87.1(2)
N1 Fe1 N5 90.1(2)
N3 Fe1 N5 88.1(2)
N2 Fe1 N5 87.9(2)
C4 N1 C1 106.5(5)
C4 N1 Fe1 127.0(5)
C1 N1 Fe1 126.2(4)
C9 N2 C6 106.9(5)
C9 N2 Fe1 126.0(4)
C6 N2 Fe1 127.2(4)
C14 N3 C11 106.1(5)
C14 N3 Fe1 127.3(5)
C11 N3 Fe1 126.5(4)
C16 N4 C19 106.4(5)
C16 N4 Fe1 126.9(4)
C19 N4 Fe1 126.6(4)
C45 N5 C49 115.4(6)
C45 N5 Fe1 121.8(5)
C49 N5 Fe1 122.4(5)
O1 N6 C50 112.3(6)
O1 N6 Fe1 119.8(5)
C50 N6 Fe1 127.0(4)
C56 N7 C53 122.0(6)
C56 N7 C57 118.4(7)
C53 N7 C57 119.5(7)
N1 C1 C20 125.0(6)
N1 C1 C2 110.4(6)
C20 C1 C2 124.4(6)
C3 C2 C1 107.1(6)
C2 C3 C4 107.2(5)
N1 C4 C5 127.0(6)
N1 C4 C3 108.6(6)
C5 C4 C3 124.3(6)
C6 C5 C4 122.5(5)
C6 C5 C21 120.0(6)
C4 C5 C21 117.3(6)
C5 C6 N2 125.6(5)
C5 C6 C7 124.3(6)
N2 C6 C7 109.6(5)
C8 C7 C6 107.1(5)
C7 C8 C9 107.5(6)
N2 C9 C10 126.2(6)
N2 C9 C8 108.9(5)
C10 C9 C8 124.9(6)
C9 C10 C11 123.2(6)
C9 C10 C27A 116.7(7)
C11 C10 C27A 120.0(7)
C9 C10 C27B 117.2(6)
C11 C10 C27B 118.6(7)
N3 C11 C10 125.5(6)
N3 C11 C12 108.5(5)
C10 C11 C12 125.8(6)
C13 C12 C11 107.8(6)
C12 C13 C14 108.3(6)
N3 C14 C15 125.8(6)
N3 C14 C13 109.2(6)
C15 C14 C13 125.0(6)
C16 C15 C14 123.4(6)
C16 C15 C33 118.7(5)
C14 C15 C33 117.9(5)
C15 C16 N4 125.6(6)
C15 C16 C17 124.3(6)
N4 C16 C17 109.8(5)
C18 C17 C16 107.8(6)
C17 C18 C19 107.1(6)
C20 C19 N4 126.0(6)
C20 C19 C18 125.2(6)
N4 C19 C18 108.8(6)
C19 C20 C1 123.4(6)
C19 C20 C39 118.4(5)
C1 C20 C39 118.2(5)
C22 C21 C26 120.0
C22 C21 C5 119.4(4)
C26 C21 C5 120.5(4)
C23 C22 C21 120.0
C24 C23 C22 120.0
C23 C24 C25 120.0
C26 C25 C24 120.0
C25 C26 C21 120.0
C28A C27A C32A 120.0
C28A C27A C10 116.9(9)
C32A C27A C10 123.1(8)
C27A C28A C29A 120.0
C28A C29A C30A 120.0
C31A C30A C29A 120.0
C30A C31A C32A 120.0
C31A C32A C27A 120.0
C28B C27B C32B 120.0
C28B C27B C10 116.6(9)
C32B C27B C10 123.4(9)
C27B C28B C29B 120.0
C30B C29B C28B 120.0
C31B C30B C29B 120.0
C30B C31B C32B 120.0
C31B C32B C27B 120.0
C34 C33 C38 120.0
C34 C33 C15 120.0(4)
C38 C33 C15 120.0(4)
C33 C34 C35 120.0
C36 C35 C34 120.0
C35 C36 C37 120.0
C38 C37 C36 120.0
C37 C38 C33 120.0
C40 C39 C44 120.0
C40 C39 C20 118.8(4)
C44 C39 C20 121.1(4)
C41 C40 C39 120.0
C40 C41 C42 120.0
C43 C42 C41 120.0
C42 C43 C44 120.0
C43 C44 C39 120.0
N5 C45 C46 124.4(7)
C45 C46 C47 118.0(7)
C48 C47 C46 118.8(7)
C47 C48 C49 121.0(7)
C48 C49 N5 122.4(7)
C51 C50 C55 118.2(7)
C51 C50 N6 120.7(6)
C55 C50 N6 121.0(7)
C52 C51 C50 121.8(6)
C51 C52 C53 120.8(7)
C52 C53 C54 119.0(7)
C52 C53 N7 120.1(7)
C54 C53 N7 120.9(7)
C55 C54 C53 119.5(7)
C54 C55 C50 120.5(7)
C59 C58 C63 120.0
C59 C58 C64 119.9
C63 C58 C64 119.9
C58 C59 C60 120.0
C61 C60 C59 120.0
C62 C61 C60 120.0
C61 C62 C63 120.0
C62 C63 C58 120.0
C66 C65 C70 120.0
C66 C65 C71 119.9
C70 C65 C71 119.9
C67 C66 C65 120.0
C66 C67 C68 120.0
C69 C68 C67 120.0
C70 C69 C68 120.0
C69 C70 C65 120.0

loop_
_geom_bond_atom_site_label_1
_geom_bond_atom_site_label_2
_geom_bond_distance
Fe1 N6 1.859(6)
Fe1 N4 1.970(4)
Fe1 N1 1.972(5)
Fe1 N3 1.976(5)
Fe1 N2 2.006(4)
Fe1 N5 2.095(5)
O1 N6 1.252(6)
N1 C4 1.373(7)
N1 C1 1.385(7)
N2 C9 1.378(7)
N2 C6 1.372(7)
N3 C14 1.351(7)
N3 C11 1.393(8)
N4 C16 1.378(7)
N4 C19 1.380(8)
N5 C45 1.357(8)
N5 C49 1.359(8)
N6 C50 1.437(8)
N7 C56 1.422(8)
N7 C53 1.410(9)
N7 C57 1.468(8)
C1 C20 1.396(8)
C1 C2 1.445(8)
C2 C3 1.343(8)
C3 C4 1.487(9)
C4 C5 1.380(9)
C5 C6 1.378(8)
C5 C21 1.506(7)
C6 C7 1.435(8)
C7 C8 1.352(8)
C8 C9 1.442(8)
C9 C10 1.392(8)
C10 C11 1.396(8)
C10 C27A 1.492(11)
C10 C27B 1.520(11)
C11 C12 1.452(8)
C12 C13 1.291(8)
C13 C14 1.456(9)
C14 C15 1.399(8)
C15 C16 1.373(8)
C15 C33 1.516(6)
C16 C17 1.426(8)
C17 C18 1.343(8)
C18 C19 1.454(8)
C19 C20 1.369(8)
C20 C39 1.524(7)
C21 C22 1.39
C21 C26 1.39
C22 C23 1.39
C23 C24 1.39
C24 C25 1.39
C25 C26 1.39
C27A C28A 1.39
C27A C32A 1.39
C28A C29A 1.39
C29A C30A 1.39
C30A C31A 1.39
C31A C32A 1.39
C27B C28B 1.39
C27B C32B 1.39
C28B C29B 1.39
C29B C30B 1.39
C30B C31B 1.39
C31B C32B 1.39
C33 C34 1.39
C33 C38 1.39
C34 C35 1.39
C35 C36 1.39
C36 C37 1.39
C37 C38 1.39
C39 C40 1.39
C39 C44 1.39
C40 C41 1.39
C41 C42 1.39
C42 C43 1.39
C43 C44 1.39
C45 C46 1.353(9)
C46 C47 1.382(9)
C47 C48 1.347(9)
C48 C49 1.348(9)
C50 C51 1.380(9)
C50 C55 1.400(8)
C51 C52 1.361(9)
C52 C53 1.372(9)
C53 C54 1.413(9)
C54 C55 1.383(9)
C58 C59 1.39
C58 C63 1.39
C58 C64 1.51
C59 C60 1.39
C60 C61 1.39
C61 C62 1.39
C62 C63 1.39
C65 C66 1.39
C65 C70 1.39
C65 C71 1.51
C66 C67 1.39
C67 C68 1.39
C68 C69 1.39
C69 C70 1.39

loop_
_geom_torsion_atom_site_label_1
_geom_torsion_atom_site_label_2
_geom_torsion_atom_site_label_3
_geom_torsion_atom_site_label_4
_geom_torsion
N6 Fe1 N1 C4 104.1(5)
N4 Fe1 N1 C4 -169.0(5)
N3 Fe1 N1 C4 -66.8(70)
N2 Fe1 N1 C4 6.0(6)
N5 Fe1 N1 C4 -81.9(5)
N6 Fe1 N1 C1 -69.7(5)
N4 Fe1 N1 C1 17.2(5)
N3 Fe1 N1 C1 119.5(67)
N2 Fe1 N1 C1 -167.8(5)
N5 Fe1 N1 C1 104.3(5)
N6 Fe1 N2 C9 77.7(6)
N4 Fe1 N2 C9 -109.3(23)
N1 Fe1 N2 C9 169.4(6)
N3 Fe1 N2 C9 -12.4(6)
N5 Fe1 N2 C9 -100.5(6)
N6 Fe1 N2 C6 -103.4(6)
N4 Fe1 N2 C6 69.6(27)
N1 Fe1 N2 C6 -11.7(6)
N3 Fe1 N2 C6 166.5(6)
N5 Fe1 N2 C6 78.4(6)
N6 Fe1 N3 C14 91.8(6)
N4 Fe1 N3 C14 4.9(6)
N1 Fe1 N3 C14 -97.3(68)
N2 Fe1 N3 C14 -170.1(6)
N5 Fe1 N3 C14 -82.2(6)
N6 Fe1 N3 C11 -83.2(6)
N4 Fe1 N3 C11 -170.0(6)
N1 Fe1 N3 C11 87.7(68)
N2 Fe1 N3 C11 15.0(6)
N5 Fe1 N3 C11 102.8(6)
N6 Fe1 N4 C16 -97.6(5)
N1 Fe1 N4 C16 170.7(5)
N3 Fe1 N4 C16 -7.5(5)
N2 Fe1 N4 C16 89.4(24)
N5 Fe1 N4 C16 80.6(5)
N6 Fe1 N4 C19 79.0(5)
N1 Fe1 N4 C19 -12.8(5)
N3 Fe1 N4 C19 169.0(5)
N2 Fe1 N4 C19 -94.0(26)
N5 Fe1 N4 C19 -102.9(5)
N6 Fe1 N5 C45 69.1(22)
N4 Fe1 N5 C45 51.8(5)
N1 Fe1 N5 C45 -38.3(5)
N3 Fe1 N5 C45 142.2(5)
N2 Fe1 N5 C45 -127.4(5)
N6 Fe1 N5 C49 -103.7(22)
N4 Fe1 N5 C49 -121.1(5)
N1 Fe1 N5 C49 148.9(5)
N3 Fe1 N5 C49 -30.6(5)
N2 Fe1 N5 C49 59.7(5)
N4 Fe1 N6 O1 48.0(5)
N1 Fe1 N6 O1 138.0(5)
N3 Fe1 N6 O1 -42.3(5)
N2 Fe1 N6 O1 -132.6(5)
N5 Fe1 N6 O1 30.6(24)
N4 Fe1 N6 C50 -119.8(5)
N1 Fe1 N6 C50 -29.9(5)
N3 Fe1 N6 C50 149.8(5)
N2 Fe1 N6 C50 59.5(5)
N5 Fe1 N6 C50 -137.2(20)
C4 N1 C1 C20 172.3(6)
Fe1 N1 C1 C20 -12.8(10)
C4 N1 C1 C2 -2.4(7)
Fe1 N1 C1 C2 172.4(4)
N1 C1 C2 C3 3.0(8)
C20 C1 C2 C3 -171.8(6)
C1 C2 C3 C4 -2.2(7)
C1 N1 C4 C5 178.2(6)
Fe1 N1 C4 C5 3.4(10)
C1 N1 C4 C3 1.0(7)
Fe1 N1 C4 C3 -173.8(4)
C2 C3 C4 N1 0.8(7)
C2 C3 C4 C5 -176.5(6)
N1 C4 C5 C6 -10.6(10)
C3 C4 C5 C6 166.2(6)
N1 C4 C5 C21 174.0(5)
C3 C4 C5 C21 -9.2(9)
C4 C5 C6 N2 4.0(10)
C21 C5 C6 N2 179.3(6)
C4 C5 C6 C7 -166.9(7)
C21 C5 C6 C7 8.4(10)
C9 N2 C6 C5 -172.0(6)
Fe1 N2 C6 C5 9.0(10)
C9 N2 C6 C7 0.0(8)
Fe1 N2 C6 C7 -179.0(5)
C5 C6 C7 C8 170.8(6)
N2 C6 C7 C8 -1.3(9)
C6 C7 C8 C9 2.0(9)
C6 N2 C9 C10 -176.2(7)
Fe1 N2 C9 C10 2.8(10)
C6 N2 C9 C8 1.2(7)
Fe1 N2 C9 C8 -179.7(4)
C7 C8 C9 N2 -2.1(8)
C7 C8 C9 C10 175.4(7)
N2 C9 C10 C11 9.9(11)
C8 C9 C10 C11 -167.1(7)
N2 C9 C10 C27A -165.5(8)
C8 C9 C10 C27A 17.4(12)
N2 C9 C10 C27B 177.9(8)
C8 C9 C10 C27B 0.8(12)
C14 N3 C11 C10 175.7(7)
Fe1 N3 C11 C10 -8.5(10)
C14 N3 C11 C12 0.7(8)
Fe1 N3 C11 C12 176.5(4)
C9 C10 C11 N3 -7.0(12)
C27A C10 C11 N3 168.2(9)
C27B C10 C11 N3 -174.9(8)
C9 C10 C11 C12 167.2(7)
C27A C10 C11 C12 -17.6(13)
C27B C10 C11 C12 -0.7(13)
N3 C11 C12 C13 1.7(8)
C10 C11 C12 C13 -173.3(7)
C11 C12 C13 C14 -3.2(8)
C11 N3 C14 C15 176.9(7)
Fe1 N3 C14 C15 1.1(10)
C11 N3 C14 C13 -2.6(8)
Fe1 N3 C14 C13 -178.4(4)
C12 C13 C14 N3 3.8(8)
C12 C13 C14 C15 -175.7(7)
N3 C14 C15 C16 -7.2(11)
C13 C14 C15 C16 172.2(6)
N3 C14 C15 C33 174.7(6)
C13 C14 C15 C33 -5.8(10)
C14 C15 C16 N4 4.3(10)
C33 C15 C16 N4 -177.7(5)
C14 C15 C16 C17 -169.7(6)
C33 C15 C16 C17 8.3(9)
C19 N4 C16 C15 -172.6(6)
Fe1 N4 C16 C15 4.5(9)
C19 N4 C16 C17 2.0(7)
Fe1 N4 C16 C17 179.2(4)
C15 C16 C17 C18 173.1(6)
N4 C16 C17 C18 -1.6(7)
C16 C17 C18 C19 0.5(6)
C16 N4 C19 C20 -179.7(6)
Fe1 N4 C19 C20 3.2(9)
C16 N4 C19 C18 -1.7(7)
Fe1 N4 C19 C18 -178.8(4)
C17 C18 C19 C20 178.7(6)
C17 C18 C19 N4 0.7(7)
N4 C19 C20 C1 8.0(10)
C18 C19 C20 C1 -169.7(6)
N4 C19 C20 C39 -174.9(5)
C18 C19 C20 C39 7.5(9)
N1 C1 C20 C19 -2.9(11)
C2 C1 C20 C19 171.1(6)
N1 C1 C20 C39 180.0(5)
C2 C1 C20 C39 -6.0(9)
C6 C5 C21 C22 107.6(6)
C4 C5 C21 C22 -76.8(6)
C6 C5 C21 C26 -74.5(6)
C4 C5 C21 C26 101.0(6)
C26 C21 C22 C23 0.0
C5 C21 C22 C23 177.9(5)
C21 C22 C23 C24 0.0
C22 C23 C24 C25 0.0
C23 C24 C25 C26 0.0
C24 C25 C26 C21 0.0
C22 C21 C26 C25 0.0
C5 C21 C26 C25 -177.9(5)
C9 C10 C27A C28A -78.0(9)
C11 C10 C27A C28A 106.4(9)
C27B C10 C27A C28A 17.7(23)
C9 C10 C27A C32A 104.1(9)
C11 C10 C27A C32A -71.5(11)
C27B C10 C27A C32A -160.2(30)
C32A C27A C28A C29A 0.0
C10 C27A C28A C29A -178.0(9)
C27A C28A C29A C30A 0.0
C28A C29A C30A C31A 0.0
C29A C30A C31A C32A 0.0
C30A C31A C32A C27A 0.0
C28A C27A C32A C31A 0.0
C10 C27A C32A C31A 177.9(10)
C9 C10 C27B C28B 78.5(9)
C11 C10 C27B C28B -113.0(9)
C27A C10 C27B C28B -13.4(23)
C9 C10 C27B C32B -103.1(9)
C11 C10 C27B C32B 65.5(11)
C27A C10 C27B C32B 165.1(30)
C32B C27B C28B C29B 0.0
C10 C27B C28B C29B 178.5(9)
C27B C28B C29B C30B 0.0
C28B C29B C30B C31B 0.0
C29B C30B C31B C32B 0.0
C30B C31B C32B C27B 0.0
C28B C27B C32B C31B 0.0
C10 C27B C32B C31B -178.4(9)
C16 C15 C33 C34 105.2(6)
C14 C15 C33 C34 -76.6(6)
C16 C15 C33 C38 -75.5(6)
C14 C15 C33 C38 102.7(6)
C38 C33 C34 C35 0.0
C15 C33 C34 C35 179.3(5)
C33 C34 C35 C36 0.0
C34 C35 C36 C37 0.0
C35 C36 C37 C38 0.0
C36 C37 C38 C33 0.0
C34 C33 C38 C37 0.0
C15 C33 C38 C37 -179.3(5)
C19 C20 C39 C40 75.6(6)
C1 C20 C39 C40 -107.1(5)
C19 C20 C39 C44 -101.2(5)
C1 C20 C39 C44 76.1(6)
C44 C39 C40 C41 0.0
C20 C39 C40 C41 -176.8(4)
C39 C40 C41 C42 0.0
C40 C41 C42 C43 0.0
C41 C42 C43 C44 0.0
C42 C43 C44 C39 0.0
C40 C39 C44 C43 0.0
C20 C39 C44 C43 176.7(4)
C49 N5 C45 C46 -2.8(9)
Fe1 N5 C45 C46 -176.1(5)
N5 C45 C46 C47 0.8(10)
C45 C46 C47 C48 1.2(10)
C46 C47 C48 C49 -0.9(10)
C47 C48 C49 N5 -1.3(11)
C45 N5 C49 C48 3.0(9)
Fe1 N5 C49 C48 176.3(5)
O1 N6 C50 C51 -34.7(8)
Fe1 N6 C50 C51 133.9(5)
O1 N6 C50 C55 141.7(6)
Fe1 N6 C50 C55 -49.7(8)
C55 C50 C51 C52 1.3(10)
N6 C50 C51 C52 177.8(6)
C50 C51 C52 C53 -1.8(11)
C51 C52 C53 C54 -0.1(10)
C51 C52 C53 N7 -179.1(6)
C56 N7 C53 C52 -0.8(10)
C57 N7 C53 C52 176.4(7)
C56 N7 C53 C54 -179.8(7)
C57 N7 C53 C54 -2.6(10)
C52 C53 C54 C55 2.4(10)
N7 C53 C54 C55 -178.7(6)
C53 C54 C55 C50 -2.8(10)
C51 C50 C55 C54 1.0(10)
N6 C50 C55 C54 -175.5(6)
C63 C58 C59 C60 0.0
C64 C58 C59 C60 174.5
C58 C59 C60 C61 0.0
C59 C60 C61 C62 0.0
C60 C61 C62 C63 0.0
C61 C62 C63 C58 0.0
C59 C58 C63 C62 0.0
C64 C58 C63 C62 -174.4
C70 C65 C66 C67 0.0
C71 C65 C66 C67 175.0
C65 C66 C67 C68 0.0
C66 C67 C68 C69 0.0
C67 C68 C69 C70 0.0
C68 C69 C70 C65 0.0
C66 C65 C70 C69 0.0
C71 C65 C70 C69 -175.0
